data_7201994
loop_
_publ_author_name
'Kelly, Niamh R.'
'Goetz, Sandrine'
'Batten, Stuart R.'
'Kruger, Paul E.'

_publ_section_title
;
 Synthesis and structural characterisation of lanthanide coordination
 polymers featuring
 4,4&#x2032;,6,6&#x2032;-tetra-carboxy-2,2&#x2032;-bipyridine and rare
 network topology
;
_journal_issue 8
_journal_name_full CrystEngComm
_journal_page_first 1018
_journal_paper_doi 10.1039/b801985a
_journal_volume 10
_journal_year 2008
_chemical_formula_moiety 'C14 H10 Eu N2 O12.50'
_chemical_formula_sum 'C14 H10 Eu N2 O12.5'
_chemical_formula_weight 558.20
_chemical_name_common 9
_chemical_name_systematic
;
?
;
_space_group_IT_number 62
_symmetry_cell_setting orthorhombic
_symmetry_space_group_name_Hall '-P 2ac 2n'
_symmetry_space_group_name_H-M 'P n m a'
_atom_sites_solution_hydrogens geom
_atom_sites_solution_primary direct
_atom_sites_solution_secondary difmap
_audit_creation_method SHELXL-97
_cell_angle_alpha 90.00
_cell_angle_beta 90.00
_cell_angle_gamma 90.00
_cell_formula_units_Z 4
_cell_length_a 21.9566(10)
_cell_length_b 6.6188(3)
_cell_length_c 11.3669(5)
_cell_measurement_temperature 153(2)
_cell_volume 1651.91(13)
_computing_cell_refinement 'Bruker SMART'
_computing_data_collection 'Bruker SMART'
_computing_data_reduction 'Bruker SAINT'
_computing_molecular_graphics 'Bruker SHELXTL'
_computing_publication_material 'Bruker SHELXTL'
_computing_structure_refinement 'SHELXTL version 5.1 (Sheldrick, 1998)'
_computing_structure_solution 'SHELXTL version 5.1 (Sheldrick, 1998)'
_diffrn_ambient_temperature 153(2)
_diffrn_measured_fraction_theta_full 1.000
_diffrn_measured_fraction_theta_max 1.000
_diffrn_measurement_device_type 'Bruker SMART APEX CCD'
_diffrn_measurement_method 'Omega scans'
_diffrn_radiation_monochromator graphite
_diffrn_radiation_source 'fine-focus sealed tube'
_diffrn_radiation_type MoK\a
_diffrn_radiation_wavelength 0.71073
_diffrn_reflns_av_R_equivalents 0.0311
_diffrn_reflns_av_sigmaI/netI 0.0181
_diffrn_reflns_limit_h_max 26
_diffrn_reflns_limit_h_min -25
_diffrn_reflns_limit_k_max 7
_diffrn_reflns_limit_k_min -7
_diffrn_reflns_limit_l_max 13
_diffrn_reflns_limit_l_min -13
_diffrn_reflns_number 12755
_diffrn_reflns_theta_full 24.99
_diffrn_reflns_theta_max 24.99
_diffrn_reflns_theta_min 1.85
_exptl_absorpt_coefficient_mu 3.877
_exptl_absorpt_correction_T_max 1.0000
_exptl_absorpt_correction_T_min 0.7820
_exptl_absorpt_correction_type empirical
_exptl_absorpt_process_details sadabs
_exptl_crystal_colour colourless
_exptl_crystal_density_diffrn 2.244
_exptl_crystal_density_method 'not measured'
_exptl_crystal_description prism
_exptl_crystal_F_000 1084
_exptl_crystal_size_max 0.10
_exptl_crystal_size_mid 0.06
_exptl_crystal_size_min 0.03
_refine_diff_density_max 2.197
_refine_diff_density_min -1.749
_refine_diff_density_rms 0.260
_refine_ls_extinction_method none
_refine_ls_goodness_of_fit_ref 1.423
_refine_ls_hydrogen_treatment mixed
_refine_ls_matrix_type full
_refine_ls_number_parameters 155
_refine_ls_number_reflns 1596
_refine_ls_number_restraints 136
_refine_ls_restrained_S_all 1.364
_refine_ls_R_factor_all 0.0624
_refine_ls_R_factor_gt 0.0619
_refine_ls_shift/su_max 0.000
_refine_ls_shift/su_mean 0.000
_refine_ls_structure_factor_coef Fsqd
_refine_ls_weighting_details 'calc w=1/[\s^2^(Fo^2^)+(0.0000P)^2^+62.2209P] where P=(Fo^2^+2Fc^2^)/3'
_refine_ls_weighting_scheme calc
_refine_ls_wR_factor_gt 0.1542
_refine_ls_wR_factor_ref 0.1544
_reflns_number_gt 1570
_reflns_number_total 1596
_reflns_threshold_expression >2sigma(I)
_cod_data_source_file b801985a.txt
_cod_data_source_block 3
_cod_depositor_comments
;
The following automatic conversions were performed:
'_symmetry_cell_setting' value 'Orthorhombic' changed to 'orthorhombic'
according to '/home/saulius/struct/CIF-dictionaries/cif_core.dic'
dictionary named 'cif_core.dic' version 2.4.1 from 2010-06-29.

Automatic conversion script
Id: cif_fix_enum 1527 2010-12-29 10:47:43Z saulius 
;
_cod_original_sg_symbol_H-M Pnma
_cod_original_formula_sum 'C14 H10 Eu N2 O12.50'
_cod_database_code 7201994

loop_
_symmetry_equiv_pos_as_xyz
'x, y, z'
'-x+1/2, -y, z+1/2'
'x+1/2, -y+1/2, -z+1/2'
'-x, y+1/2, -z'
'-x, -y, -z'
'x-1/2, y, -z-1/2'
'-x-1/2, y-1/2, z-1/2'
'x, -y-1/2, z'

loop_
_atom_site_label
_atom_site_type_symbol
_atom_site_fract_x
_atom_site_fract_y
_atom_site_fract_z
_atom_site_U_iso_or_equiv
_atom_site_adp_type
_atom_site_occupancy
_atom_site_symmetry_multiplicity
_atom_site_calc_flag
_atom_site_refinement_flags
_atom_site_disorder_assembly
_atom_site_disorder_group
Eu1 Eu 0.13148(3) -0.7500 0.46646(6) 0.0154(3) Uani 1 2 d S . .
N1 N 0.2448(6) -0.7500 0.4223(11) 0.021(3) Uani 1 2 d SU . .
C1 C 0.2625(7) -0.7500 0.3093(13) 0.020(4) Uani 1 2 d SU . .
C2 C 0.3226(7) -0.7500 0.2749(14) 0.029(4) Uani 1 2 d SU . .
H2A H 0.3336 -0.7500 0.1941 0.035 Uiso 1 2 calc SR . .
C3 C 0.3670(8) -0.7500 0.3631(14) 0.039(5) Uani 1 2 d SU . .
C4 C 0.3487(7) -0.7500 0.4815(15) 0.038(5) Uani 1 2 d SU . .
H4A H 0.3782 -0.7500 0.5427 0.046 Uiso 1 2 calc SR . .
C5 C 0.2870(7) -0.7500 0.5075(14) 0.025(4) Uani 1 2 d SU . .
C6 C 0.2641(7) -0.7500 0.6295(14) 0.023(4) Uani 1 2 d SU . .
C7 C 0.3016(6) -0.7500 0.7267(12) 0.010(3) Uiso 1 2 d SU . .
H7A H 0.3445 -0.7500 0.7168 0.012 Uiso 1 2 calc SR . .
C8 C 0.2769(7) -0.7500 0.8392(13) 0.018(3) Uani 1 2 d SU . .
C9 C 0.2143(7) -0.7500 0.8502(15) 0.025(4) Uani 1 2 d SU . .
H9A H 0.1960 -0.7500 0.9259 0.030 Uiso 1 2 calc SR . .
C10 C 0.1784(7) -0.7500 0.7494(13) 0.018(3) Uani 1 2 d SU . .
N2 N 0.2031(5) -0.7500 0.6403(11) 0.016(3) Uani 1 2 d SU . .
C11 C 0.1093(8) -0.785(5) 0.7506(16) 0.018(7) Uani 0.50 1 d PU . .
O1 O 0.0839(5) -0.7500 0.6510(10) 0.030(3) Uani 1 2 d SU . .
O2 O 0.0829(6) -0.7500 0.8457(12) 0.035(3) Uiso 1 2 d SU . .
C12 C 0.3205(7) -0.7500 0.9430(13) 0.022(4) Uani 1 2 d SU . .
O3 O 0.3377(4) -0.9165(14) 0.9806(7) 0.028(2) Uani 1 1 d U . .
C13 C 0.4330(9) -0.7500 0.3346(17) 0.031(4) Uiso 1 2 d SDU . .
O4 O 0.4675(7) -0.7500 0.4264(13) 0.043(4) Uiso 1 2 d SDU . .
H4 H 0.5049(11) -0.7500 0.410(6) 0.064 Uiso 1 2 d SD . .
O5 O 0.4515(7) -0.7500 0.2322(14) 0.047(4) Uiso 1 2 d SU . .
C14 C 0.2102(7) -0.7500 0.2218(13) 0.017(3) Uani 1 2 d SU . .
O6 O 0.2222(5) -0.7500 0.1155(9) 0.024(3) Uani 1 2 d SU . .
O7 O 0.1567(4) -0.7500 0.2650(9) 0.017(2) Uani 1 2 d SU . .
O1W O 0.0438(4) -0.9614(16) 0.4052(11) 0.050(3) Uani 1 1 d . . .
O2W O 0.0405(6) -0.331(2) 0.2232(11) 0.013(3) Uiso 0.50 1 d P . .
O3W O 0.0792(6) -0.832(2) 1.0856(11) 0.012(3) Uiso 0.50 1 d P . .

loop_
_atom_site_aniso_label
_atom_site_aniso_U_11
_atom_site_aniso_U_22
_atom_site_aniso_U_33
_atom_site_aniso_U_23
_atom_site_aniso_U_13
_atom_site_aniso_U_12
Eu1 0.0081(4) 0.0301(5) 0.0080(4) 0.000 -0.0001(3) 0.000
N1 0.010(6) 0.046(9) 0.007(6) 0.000 -0.001(5) 0.000
C1 0.010(7) 0.042(10) 0.007(7) 0.000 -0.004(6) 0.000
C2 0.011(7) 0.066(13) 0.010(7) 0.000 0.001(6) 0.000
C3 0.018(8) 0.088(14) 0.010(7) 0.000 0.000(7) 0.000
C4 0.012(7) 0.093(15) 0.009(7) 0.000 0.002(6) 0.000
C5 0.011(7) 0.054(11) 0.010(7) 0.000 0.000(6) 0.000
C6 0.011(7) 0.044(10) 0.013(7) 0.000 0.000(6) 0.000
C8 0.011(7) 0.030(9) 0.012(7) 0.000 0.002(6) 0.000
C9 0.016(8) 0.043(11) 0.016(8) 0.000 0.000(6) 0.000
C10 0.026(8) 0.018(8) 0.009(7) 0.000 0.006(6) 0.000
N2 0.009(6) 0.034(8) 0.007(6) 0.000 0.001(5) 0.000
C11 0.007(7) 0.03(2) 0.013(7) -0.011(10) 0.005(6) 0.003(9)
O1 0.009(5) 0.069(10) 0.012(5) 0.000 0.000(4) 0.000
C12 0.004(6) 0.051(11) 0.010(7) 0.000 0.000(6) 0.000
O3 0.025(4) 0.044(5) 0.015(4) -0.006(4) -0.007(3) 0.018(4)
C14 0.011(7) 0.032(9) 0.007(7) 0.000 -0.003(6) 0.000
O6 0.017(6) 0.049(8) 0.007(5) 0.000 0.002(4) 0.000
O7 0.011(5) 0.036(7) 0.005(5) 0.000 -0.001(4) 0.000
O1W 0.015(4) 0.036(6) 0.099(8) 0.033(6) -0.016(5) -0.009(4)

loop_
_atom_type_symbol
_atom_type_description
_atom_type_scat_dispersion_real
_atom_type_scat_dispersion_imag
_atom_type_scat_source
C C 0.0033 0.0016 'International Tables Vol C Tables 4.2.6.8 and 6.1.1.4'
Eu Eu -0.1578 3.6682 'International Tables Vol C Tables 4.2.6.8 and 6.1.1.4'
N N 0.0061 0.0033 'International Tables Vol C Tables 4.2.6.8 and 6.1.1.4'
O O 0.0106 0.0060 'International Tables Vol C Tables 4.2.6.8 and 6.1.1.4'
H H 0.0000 0.0000 'International Tables Vol C Tables 4.2.6.8 and 6.1.1.4'

loop_
_geom_angle_atom_site_label_1
_geom_angle_atom_site_label_2
_geom_angle_atom_site_label_3
_geom_angle
_geom_angle_site_symmetry_1
_geom_angle_site_symmetry_3
_geom_angle_publ_flag
O3 Eu1 O3 145.0(4) 7_665 2_534 ?
O3 Eu1 O1 93.9(2) 7_665 . ?
O3 Eu1 O1 93.9(2) 2_534 . ?
O3 Eu1 O7 89.9(2) 7_665 . ?
O3 Eu1 O7 89.9(2) 2_534 . ?
O1 Eu1 O7 167.1(4) . . ?
O3 Eu1 O1W 141.7(3) 7_665 . ?
O3 Eu1 O1W 73.1(3) 2_534 . ?
O1 Eu1 O1W 84.5(4) . . ?
O7 Eu1 O1W 84.8(3) . . ?
O3 Eu1 O1W 73.1(3) 7_665 8_545 ?
O3 Eu1 O1W 141.7(3) 2_534 8_545 ?
O1 Eu1 O1W 84.5(4) . 8_545 ?
O7 Eu1 O1W 84.8(3) . 8_545 ?
O1W Eu1 O1W 68.7(4) . 8_545 ?
O3 Eu1 N2 76.3(2) 7_665 . ?
O3 Eu1 N2 76.3(2) 2_534 . ?
O1 Eu1 N2 65.0(4) . . ?
O7 Eu1 N2 127.9(4) . . ?
O1W Eu1 N2 134.7(3) . . ?
O1W Eu1 N2 134.7(3) 8_545 . ?
O3 Eu1 N1 74.1(2) 7_665 . ?
O3 Eu1 N1 74.1(2) 2_534 . ?
O1 Eu1 N1 127.9(4) . . ?
O7 Eu1 N1 65.0(4) . . ?
O1W Eu1 N1 134.9(3) . . ?
O1W Eu1 N1 134.9(3) 8_545 . ?
N2 Eu1 N1 62.9(4) . . ?
C5 N1 C1 119.3(13) . . ?
C5 N1 Eu1 122.4(10) . . ?
C1 N1 Eu1 118.3(9) . . ?
N1 C1 C2 123.4(14) . . ?
N1 C1 C14 114.0(13) . . ?
C2 C1 C14 122.6(14) . . ?
C1 C2 C3 117.7(15) . . ?
C1 C2 H2A 121.1 . . ?
C3 C2 H2A 121.1 . . ?
C2 C3 C4 119.2(16) . . ?
C2 C3 C13 121.6(15) . . ?
C4 C3 C13 119.2(15) . . ?
C5 C4 C3 118.9(15) . . ?
C5 C4 H4A 120.6 . . ?
C3 C4 H4A 120.6 . . ?
N1 C5 C4 121.5(14) . . ?
N1 C5 C6 116.3(13) . . ?
C4 C5 C6 122.2(14) . . ?
N2 C6 C7 121.4(14) . . ?
N2 C6 C5 115.2(14) . . ?
C7 C6 C5 123.4(14) . . ?
C6 C7 C8 120.4(14) . . ?
C6 C7 H7A 119.8 . . ?
C8 C7 H7A 119.8 . . ?
C9 C8 C7 118.2(14) . . ?
C9 C8 C12 123.8(14) . . ?
C7 C8 C12 118.0(13) . . ?
C8 C9 C10 119.3(15) . . ?
C8 C9 H9A 120.3 . . ?
C10 C9 H9A 120.3 . . ?
N2 C10 C9 121.9(15) . . ?
N2 C10 C11 113.9(14) . 8_545 ?
C9 C10 C11 123.5(14) . 8_545 ?
N2 C10 C11 113.9(14) . . ?
C9 C10 C11 123.5(14) . . ?
C6 N2 C10 118.8(13) . . ?
C6 N2 Eu1 123.2(10) . . ?
C10 N2 Eu1 117.9(10) . . ?
C11 C11 O2 79.3(16) 8_545 . ?
C11 C11 O1 79.6(15) 8_545 . ?
O2 C11 O1 121.9(17) . . ?
C11 C11 C10 81.3(13) 8_545 . ?
O2 C11 C10 116.1(17) . . ?
O1 C11 C10 113.2(16) . . ?
C11 O1 Eu1 126.6(10) . . ?
C11 O1 Eu1 126.6(10) 8_545 . ?
O3 C12 O3 125.4(14) 8_545 . ?
O3 C12 C8 117.3(7) 8_545 . ?
O3 C12 C8 117.3(7) . . ?
C12 O3 Eu1 155.8(8) . 2_535 ?
O5 C13 O4 124.8(18) . . ?
O5 C13 C3 121.9(17) . . ?
O4 C13 C3 113.4(16) . . ?
C13 O4 H4 113(5) . . ?
O6 C14 O7 124.9(13) . . ?
O6 C14 C1 118.7(13) . . ?
O7 C14 C1 116.4(12) . . ?
C14 O7 Eu1 126.3(9) . . ?

loop_
_geom_bond_atom_site_label_1
_geom_bond_atom_site_label_2
_geom_bond_distance
_geom_bond_site_symmetry_2
_geom_bond_publ_flag
Eu1 O3 2.314(9) 7_665 ?
Eu1 O3 2.314(9) 2_534 ?
Eu1 O1 2.343(11) . ?
Eu1 O7 2.356(10) . ?
Eu1 O1W 2.480(9) . ?
Eu1 O1W 2.480(9) 8_545 ?
Eu1 N2 2.525(12) . ?
Eu1 N1 2.537(12) . ?
N1 C5 1.34(2) . ?
N1 C1 1.342(19) . ?
C1 C2 1.38(2) . ?
C1 C14 1.519(19) . ?
C2 C3 1.40(2) . ?
C2 H2A 0.9500 . ?
C3 C4 1.40(2) . ?
C3 C13 1.48(3) . ?
C4 C5 1.39(2) . ?
C4 H4A 0.9500 . ?
C5 C6 1.48(2) . ?
C6 N2 1.346(19) . ?
C6 C7 1.38(2) . ?
C7 C8 1.39(2) . ?
C7 H7A 0.9500 . ?
C8 C9 1.38(2) . ?
C8 C12 1.52(2) . ?
C9 C10 1.39(2) . ?
C9 H9A 0.9500 . ?
C10 N2 1.352(19) . ?
C10 C11 1.53(2) 8_545 ?
C10 C11 1.53(2) . ?
C11 C11 0.46(7) 8_545 ?
C11 O2 1.25(2) . ?
C11 O1 1.28(2) . ?
O1 C11 1.28(2) 8_545 ?
O2 C11 1.25(2) 8_545 ?
C12 O3 1.241(11) 8_545 ?
C12 O3 1.241(11) . ?
O3 Eu1 2.314(9) 2_535 ?
C13 O5 1.23(2) . ?
C13 O4 1.29(2) . ?
O4 H4 0.84(2) . ?
C14 O6 1.236(18) . ?
C14 O7 1.273(18) . ?
O2W O2W 1.08(3) 8 ?
O3W O3W 1.09(3) 8_545 ?

loop_
_geom_hbond_atom_site_label_D
_geom_hbond_atom_site_label_H
_geom_hbond_atom_site_label_A
_geom_hbond_distance_DH
_geom_hbond_distance_HA
_geom_hbond_distance_DA
_geom_hbond_angle_DHA
_geom_hbond_site_symmetry_A
O4 H4 O3W 0.84(2) 1.72(3) 2.517(19) 157(4) 6_657
O4 H4 O3W 0.84(2) 1.72(3) 2.517(19) 157(4) 3_536

loop_
_geom_torsion_atom_site_label_1
_geom_torsion_atom_site_label_2
_geom_torsion_atom_site_label_3
_geom_torsion_atom_site_label_4
_geom_torsion
_geom_torsion_site_symmetry_1
_geom_torsion_site_symmetry_2
_geom_torsion_site_symmetry_3
_geom_torsion_site_symmetry_4
_geom_torsion_publ_flag
O3 Eu1 N1 C5 82.5(2) 7_665 . . . ?
O3 Eu1 N1 C5 -82.5(2) 2_534 . . . ?
O1 Eu1 N1 C5 0.000(1) . . . . ?
O7 Eu1 N1 C5 180.000(1) . . . . ?
O1W Eu1 N1 C5 -127.2(4) . . . . ?
O1W Eu1 N1 C5 127.2(4) 8_545 . . . ?
N2 Eu1 N1 C5 0.000(1) . . . . ?
O3 Eu1 N1 C1 -97.5(2) 7_665 . . . ?
O3 Eu1 N1 C1 97.5(2) 2_534 . . . ?
O1 Eu1 N1 C1 180.0 . . . . ?
O7 Eu1 N1 C1 0.0 . . . . ?
O1W Eu1 N1 C1 52.8(4) . . . . ?
O1W Eu1 N1 C1 -52.8(4) 8_545 . . . ?
N2 Eu1 N1 C1 180.000(1) . . . . ?
C5 N1 C1 C2 0.000(2) . . . . ?
Eu1 N1 C1 C2 180.0 . . . . ?
C5 N1 C1 C14 180.000(1) . . . . ?
Eu1 N1 C1 C14 0.000(1) . . . . ?
N1 C1 C2 C3 0.000(2) . . . . ?
C14 C1 C2 C3 180.000(1) . . . . ?
C1 C2 C3 C4 0.000(2) . . . . ?
C1 C2 C3 C13 180.000(1) . . . . ?
C2 C3 C4 C5 0.000(2) . . . . ?
C13 C3 C4 C5 180.000(2) . . . . ?
C1 N1 C5 C4 0.000(2) . . . . ?
Eu1 N1 C5 C4 180.000(2) . . . . ?
C1 N1 C5 C6 180.000(2) . . . . ?
Eu1 N1 C5 C6 0.000(2) . . . . ?
C3 C4 C5 N1 0.000(2) . . . . ?
C3 C4 C5 C6 180.000(2) . . . . ?
N1 C5 C6 N2 0.000(2) . . . . ?
C4 C5 C6 N2 180.000(2) . . . . ?
N1 C5 C6 C7 180.000(2) . . . . ?
C4 C5 C6 C7 0.000(3) . . . . ?
N2 C6 C7 C8 0.000(4) . . . . ?
C5 C6 C7 C8 180.000(3) . . . . ?
C6 C7 C8 C9 0.000(4) . . . . ?
C6 C7 C8 C12 180.000(3) . . . . ?
C7 C8 C9 C10 0.000(4) . . . . ?
C12 C8 C9 C10 180.000(3) . . . . ?
C8 C9 C10 N2 0.000(4) . . . . ?
C8 C9 C10 C11 -169.6(15) . . . 8_545 ?
C8 C9 C10 C11 169.6(15) . . . . ?
C7 C6 N2 C10 0.000(4) . . . . ?
C5 C6 N2 C10 180.000(3) . . . . ?
C7 C6 N2 Eu1 180.000(2) . . . . ?
C5 C6 N2 Eu1 0.000(2) . . . . ?
C9 C10 N2 C6 0.000(4) . . . . ?
C11 C10 N2 C6 170.5(14) 8_545 . . . ?
C11 C10 N2 C6 -170.5(14) . . . . ?
C9 C10 N2 Eu1 180.000(3) . . . . ?
C11 C10 N2 Eu1 -9.5(14) 8_545 . . . ?
C11 C10 N2 Eu1 9.5(14) . . . . ?
O3 Eu1 N2 C6 -79.0(2) 7_665 . . . ?
O3 Eu1 N2 C6 79.0(2) 2_534 . . . ?
O1 Eu1 N2 C6 180.000(2) . . . . ?
O7 Eu1 N2 C6 0.000(2) . . . . ?
O1W Eu1 N2 C6 127.5(4) . . . . ?
O1W Eu1 N2 C6 -127.5(4) 8_545 . . . ?
N1 Eu1 N2 C6 0.000(2) . . . . ?
O3 Eu1 N2 C10 101.0(2) 7_665 . . . ?
O3 Eu1 N2 C10 -101.0(2) 2_534 . . . ?
O1 Eu1 N2 C10 0.000(2) . . . . ?
O7 Eu1 N2 C10 180.000(2) . . . . ?
O1W Eu1 N2 C10 -52.5(4) . . . . ?
O1W Eu1 N2 C10 52.5(4) 8_545 . . . ?
N1 Eu1 N2 C10 180.000(2) . . . . ?
N2 C10 C11 C11 -93.9(6) . . . 8_545 ?
C9 C10 C11 C11 95.8(9) . . . 8_545 ?
N2 C10 C11 O2 -167.4(18) . . . . ?
C9 C10 C11 O2 22(3) . . . . ?
C11 C10 C11 O2 -74(2) 8_545 . . . ?
N2 C10 C11 O1 -19(3) . . . . ?
C9 C10 C11 O1 170.5(13) . . . . ?
C11 C10 C11 O1 75(2) 8_545 . . . ?
O2 C11 O1 C11 70(3) . . . 8_545 ?
C10 C11 O1 C11 -76(2) . . . 8_545 ?
C11 C11 O1 Eu1 97.8(12) 8_545 . . . ?
O2 C11 O1 Eu1 168.2(16) . . . . ?
C10 C11 O1 Eu1 22(3) . . . . ?
O3 Eu1 O1 C11 -85.9(19) 7_665 . . . ?
O3 Eu1 O1 C11 60.0(19) 2_534 . . . ?
O7 Eu1 O1 C11 167.0(19) . . . . ?
O1W Eu1 O1 C11 132.5(19) . . . . ?
O1W Eu1 O1 C11 -158.4(19) 8_545 . . . ?
N2 Eu1 O1 C11 -13.0(19) . . . . ?
N1 Eu1 O1 C11 -13.0(19) . . . . ?
O3 Eu1 O1 C11 -60.0(19) 7_665 . . 8_545 ?
O3 Eu1 O1 C11 85.9(19) 2_534 . . 8_545 ?
O7 Eu1 O1 C11 -167.0(19) . . . 8_545 ?
O1W Eu1 O1 C11 158.4(19) . . . 8_545 ?
O1W Eu1 O1 C11 -132.5(19) 8_545 . . 8_545 ?
N2 Eu1 O1 C11 13.0(19) . . . 8_545 ?
N1 Eu1 O1 C11 13.0(19) . . . 8_545 ?
O1 C11 O2 C11 -71(3) . . . 8_545 ?
C10 C11 O2 C11 75(2) . . . 8_545 ?
C9 C8 C12 O3 -91.2(12) . . . 8_545 ?
C7 C8 C12 O3 88.8(12) . . . 8_545 ?
C9 C8 C12 O3 91.2(12) . . . . ?
C7 C8 C12 O3 -88.8(12) . . . . ?
O3 C12 O3 Eu1 -139.6(12) 8_545 . . 2_535 ?
C8 C12 O3 Eu1 38(3) . . . 2_535 ?
C2 C3 C13 O5 0.000(2) . . . . ?
C4 C3 C13 O5 180.000(2) . . . . ?
C2 C3 C13 O4 180.000(1) . . . . ?
C4 C3 C13 O4 0.000(2) . . . . ?
N1 C1 C14 O6 180.000(1) . . . . ?
C2 C1 C14 O6 0.000(1) . . . . ?
N1 C1 C14 O7 0.000(1) . . . . ?
C2 C1 C14 O7 180.0 . . . . ?
O6 C14 O7 Eu1 180.0 . . . . ?
C1 C14 O7 Eu1 0.0 . . . . ?
O3 Eu1 O7 C14 72.5(2) 7_665 . . . ?
O3 Eu1 O7 C14 -72.5(2) 2_534 . . . ?
O1 Eu1 O7 C14 180.000(1) . . . . ?
O1W Eu1 O7 C14 -145.5(2) . . . . ?
O1W Eu1 O7 C14 145.5(2) 8_545 . . . ?
N2 Eu1 O7 C14 0.0 . . . . ?
N1 Eu1 O7 C14 0.0 . . . . ?
